data_7713047
loop_
_publ_author_name
'Zapf, Ludwig'
'Radius, Udo'
'Finze, Maik'

_publ_section_title
;
 Anionic N-Heterocyclic Carbenes Featuring Weakly Coordinating
 Perfluoroalkylphosphorane Moieties
;
_journal_name_full 'Dalton Transactions'
_journal_paper_doi 10.1039/D3DT01249B
_journal_year 2023
_chemical_formula_moiety 'C37 H23 Au F34 K N4 P3'
_chemical_formula_sum 'C37 H23 Au F34 K N4 P3'
_chemical_formula_weight 1498.57
_space_group_crystal_system triclinic
_space_group_IT_number 2
_space_group_name_Hall '-P 1'
_space_group_name_H-M_alt 'P -1'
_atom_sites_solution_hydrogens geom
_atom_sites_solution_primary dual
_atom_sites_solution_secondary difmap
_audit_creation_method SHELXL-2018/3
_audit_update_record
;
2023-03-30 deposited with the CCDC.	2023-05-12 downloaded from the CCDC.
;
_cell_angle_alpha 80.0790(10)
_cell_angle_beta 79.5000(10)
_cell_angle_gamma 79.1460(10)
_cell_formula_units_Z 2
_cell_length_a 11.78020(10)
_cell_length_b 12.26690(10)
_cell_length_c 17.7907(2)
_cell_measurement_reflns_used 69912
_cell_measurement_temperature 100(2)
_cell_measurement_theta_max 77.1920
_cell_measurement_theta_min 2.5350
_cell_volume 2457.13(4)
_computing_cell_refinement 'CrysAlisPro 1.171.40.45a (Rigaku OD, 2019)'
_computing_data_collection 'CrysAlisPro 1.171.40.45a (Rigaku OD, 2019)'
_computing_data_reduction 'CrysAlisPro 1.171.40.45a (Rigaku OD, 2019)'
_computing_molecular_graphics 'SHELXL-2018/3 (Sheldrick, 2018)'
_computing_publication_material 'SHELXL-2018/3 (Sheldrick, 2018)'
_computing_structure_refinement 'SHELXL-2018/3 (Sheldrick, 2018)'
_computing_structure_solution 'SHELXT 2014/5 (Sheldrick, 2014)'
_diffrn_ambient_environment N~2~
_diffrn_ambient_temperature 100.00(10)
_diffrn_detector 'Hybrid Pixel Array Detector'
_diffrn_detector_area_resol_mean 10.0000
_diffrn_detector_type HyPix
_diffrn_measured_fraction_theta_full 0.998
_diffrn_measured_fraction_theta_max 0.992
_diffrn_measurement_device 'four-circle diffractometer'
_diffrn_measurement_device_type 'XtaLAB Synergy, Dualflex, HyPix'
_diffrn_radiation_monochromator mirror
_diffrn_radiation_probe x-ray
_diffrn_radiation_type 'Cu K\a'
_diffrn_radiation_wavelength 1.54184
_diffrn_reflns_av_R_equivalents 0.0633
_diffrn_reflns_av_unetI/netI 0.0273
_diffrn_reflns_Laue_measured_fraction_full 0.998
_diffrn_reflns_Laue_measured_fraction_max 0.992
_diffrn_reflns_limit_h_max 14
_diffrn_reflns_limit_h_min -14
_diffrn_reflns_limit_k_max 15
_diffrn_reflns_limit_k_min -15
_diffrn_reflns_limit_l_max 22
_diffrn_reflns_limit_l_min -22
_diffrn_reflns_number 103900
_diffrn_reflns_point_group_measured_fraction_full 0.998
_diffrn_reflns_point_group_measured_fraction_max 0.992
_diffrn_reflns_theta_full 72.000
_diffrn_reflns_theta_max 77.702
_diffrn_reflns_theta_min 2.552
_diffrn_source 'micro-focus sealed X-ray tube'
_diffrn_source_type 'PhotonJet (Cu) X-ray Source'
_exptl_absorpt_coefficient_mu 8.864
_exptl_absorpt_correction_T_max 1.000
_exptl_absorpt_correction_T_min 0.214
_exptl_absorpt_correction_type gaussian
_exptl_absorpt_process_details
;
CrysAlisPro 1.171.41.112a (Rigaku Oxford Diffraction, 2021)
Numerical absorption correction based on gaussian integration over
a multifaceted crystal model
Empirical absorption correction using spherical harmonics,
implemented in SCALE3 ABSPACK scaling algorithm.
;
_exptl_crystal_colour 'clear colourless'
_exptl_crystal_density_diffrn 2.025
_exptl_crystal_description block
_exptl_crystal_F_000 1444
_exptl_crystal_size_max 0.270
_exptl_crystal_size_mid 0.120
_exptl_crystal_size_min 0.050
_refine_diff_density_max 1.437
_refine_diff_density_min -1.163
_refine_diff_density_rms 0.097
_refine_ls_extinction_method none
_refine_ls_goodness_of_fit_ref 1.362
_refine_ls_hydrogen_treatment constr
_refine_ls_matrix_type full
_refine_ls_number_parameters 723
_refine_ls_number_reflns 10384
_refine_ls_number_restraints 0
_refine_ls_restrained_S_all 1.362
_refine_ls_R_factor_all 0.0302
_refine_ls_R_factor_gt 0.0283
_refine_ls_shift/su_max 0.003
_refine_ls_shift/su_mean 0.000
_refine_ls_structure_factor_coef Fsqd
_refine_ls_weighting_details 'w=1/[\s^2^(Fo^2^)+(0.0047P)^2^+3.3192P] where P=(Fo^2^+2Fc^2^)/3'
_refine_ls_weighting_scheme calc
_refine_ls_wR_factor_gt 0.0641
_refine_ls_wR_factor_ref 0.0647
_reflns_Friedel_coverage 0.000
_reflns_number_gt 9824
_reflns_number_total 10384
_reflns_threshold_expression 'I > 2\s(I)'
_cod_data_source_file d3dt01249b2.cif
_cod_data_source_block 7_1
_cod_database_code 7713047
_shelx_shelxl_version_number 2018/3
_shelx_space_group_comment
;
The symmetry employed for this shelxl refinement is uniquely defined
by the following loop, which should always be used as a source of
symmetry information in preference to the above space-group names.
They are only intended as comments.
;
_shelx_estimated_absorpt_t_min 0.198
_shelx_estimated_absorpt_t_max 0.666
_oxdiff_exptl_absorpt_empirical_full_min 0.640
_oxdiff_exptl_absorpt_empirical_full_max 1.427
_oxdiff_exptl_absorpt_empirical_details
;
Empirical correction (ABSPACK) includes:
- Absorption correction using spherical harmonics
- Frame scaling
;

loop_
_space_group_symop_operation_xyz
'x, y, z'
'-x, -y, -z'

loop_
_atom_site_label
_atom_site_type_symbol
_atom_site_fract_x
_atom_site_fract_y
_atom_site_fract_z
_atom_site_U_iso_or_equiv
_atom_site_adp_type
_atom_site_occupancy
_atom_site_site_symmetry_order
_atom_site_calc_flag
_atom_site_refinement_flags_posn
_atom_site_refinement_flags_adp
_atom_site_refinement_flags_occupancy
_atom_site_disorder_assembly
_atom_site_disorder_group
Au01 Au 0.62157(2) 0.68586(2) 0.18065(2) 0.02143(4) Uani 1 1 d . . . . .
C1 C 0.5514(3) 0.6110(2) 0.28820(15) 0.0194(5) Uani 1 1 d . . . . .
K002 K 0.16309(7) 0.89866(7) 0.54616(5) 0.03859(17) Uani 1 1 d . . . . .
P003 P 0.71171(6) 0.76466(6) 0.06623(4) 0.02057(14) Uani 1 1 d . . . . .
P004 P 0.70752(7) 0.39501(6) 0.28707(4) 0.02314(15) Uani 1 1 d . . . . .
P005 P 0.36053(7) 0.79247(6) 0.32715(4) 0.02231(15) Uani 1 1 d . . . . .
F006 F 0.73102(15) 0.46476(15) 0.20219(10) 0.0265(4) Uani 1 1 d . . . . .
F007 F 0.41719(15) 0.82758(14) 0.23902(9) 0.0245(4) Uani 1 1 d . . . . .
F008 F 0.29820(15) 0.76222(14) 0.41667(10) 0.0263(4) Uani 1 1 d . . . . .
F009 F 0.68955(15) 0.31874(14) 0.37238(10) 0.0257(4) Uani 1 1 d . . . . .
F00A F 0.79735(16) 0.58034(15) 0.29916(11) 0.0314(4) Uani 1 1 d . . . . .
F00B F 0.32650(16) 0.64342(16) 0.23910(11) 0.0314(4) Uani 1 1 d . . . . .
F00C F 0.58792(16) 0.81679(15) 0.32383(11) 0.0301(4) Uani 1 1 d . . . . .
F00D F 0.19375(16) 0.79133(17) 0.23760(11) 0.0333(4) Uani 1 1 d . . . . .
F00E F 0.75035(17) 0.49070(18) 0.44727(11) 0.0359(4) Uani 1 1 d . . . . .
F00F F 0.13507(17) 0.90713(17) 0.34908(11) 0.0362(4) Uani 1 1 d . . . . .
F00G F 0.25952(18) 0.98348(16) 0.38838(11) 0.0356(4) Uani 1 1 d . . . . .
F00H F 0.33829(19) 1.05810(17) 0.22746(12) 0.0401(5) Uani 1 1 d . . . . .
F00I F 0.46903(18) 0.97249(15) 0.33114(11) 0.0350(4) Uani 1 1 d . . . . .
F00J F 0.93318(17) 0.44054(18) 0.27495(12) 0.0383(5) Uani 1 1 d . . . . .
F00K F 0.50318(17) 0.43044(16) 0.22808(11) 0.0334(4) Uani 1 1 d . . . . .
F00L F 0.18996(19) 1.00043(18) 0.20392(12) 0.0407(5) Uani 1 1 d . . . . .
F00M F 0.5228(2) 0.74355(17) 0.47377(11) 0.0380(5) Uani 1 1 d . . . . .
F00N F 0.90568(18) 0.23951(18) 0.30528(12) 0.0403(5) Uani 1 1 d . . . . .
F00O F 0.22384(19) 0.55780(18) 0.37990(13) 0.0425(5) Uani 1 1 d . . . . .
F00P F 0.39911(19) 0.89443(19) 0.48847(12) 0.0409(5) Uani 1 1 d . . . . .
F00Q F 0.4364(2) 0.31444(19) 0.36408(13) 0.0443(5) Uani 1 1 d . . . . .
F00R F 0.9579(2) 0.3483(2) 0.15367(14) 0.0533(6) Uani 1 1 d . . . . .
F00S F 0.6232(2) 0.28866(17) 0.18982(11) 0.0386(5) Uani 1 1 d . . . . .
F00T F 0.7719(2) 0.17263(16) 0.26861(13) 0.0423(5) Uani 1 1 d . . . . .
F00U F 0.58084(19) 0.90320(18) 0.45029(12) 0.0412(5) Uani 1 1 d . . . . .
F00V F 0.93114(19) 0.5047(2) 0.40788(13) 0.0446(5) Uani 1 1 d . . . . .
F00W F 0.87819(19) 0.34305(18) 0.43010(13) 0.0427(5) Uani 1 1 d . . . . .
F00X F 0.09030(19) 0.7034(2) 0.38431(13) 0.0463(5) Uani 1 1 d . . . . .
F00Y F 0.5629(2) 0.16927(18) 0.34055(14) 0.0469(5) Uani 1 1 d . . . . .
F00Z F 0.4313(2) 0.23170(19) 0.26800(14) 0.0475(5) Uani 1 1 d . . . . .
F010 F 0.11316(19) 0.6048(2) 0.29235(13) 0.0467(5) Uani 1 1 d . . . . .
F011 F 0.1665(2) 1.11863(19) 0.28358(13) 0.0546(7) Uani 1 1 d . . . . .
F012 F 0.8287(2) 0.2724(2) 0.12034(13) 0.0558(6) Uani 1 1 d . . . . .
F013 F 0.9713(2) 0.1691(2) 0.17146(15) 0.0604(7) Uani 1 1 d . . . . .
N014 N 0.5947(2) 0.5083(2) 0.32441(13) 0.0200(5) Uani 1 1 d . . . . .
N015 N 0.4608(2) 0.6570(2) 0.33806(13) 0.0214(5) Uani 1 1 d . . . . .
C017 C 0.7042(3) 0.6965(2) -0.01498(18) 0.0233(6) Uani 1 1 d . . . . .
C018 C 0.8682(3) 0.7505(3) 0.06667(17) 0.0253(6) Uani 1 1 d . . . . .
N019 N -0.0558(3) 0.8693(3) 0.52604(19) 0.0419(7) Uani 1 1 d . . . . .
C01A C 0.6628(3) 0.9145(3) 0.04526(17) 0.0244(6) Uani 1 1 d . . . . .
C01B C 0.4475(3) 0.5804(2) 0.40601(17) 0.0235(6) Uani 1 1 d . . . . .
H01B H 0.390307 0.590869 0.450392 0.028 Uiso 1 1 calc R U . . .
C01C C 0.5287(3) 0.4909(3) 0.39748(17) 0.0236(6) Uani 1 1 d . . . . .
H01C H 0.540056 0.425953 0.434785 0.028 Uiso 1 1 calc R U . . .
N01D N 0.1664(3) 1.0584(3) 0.6367(2) 0.0517(9) Uani 1 1 d . . . . .
C01E C 0.7729(3) 0.7181(3) -0.08656(18) 0.0290(7) Uani 1 1 d . . . . .
H01E H 0.823220 0.772491 -0.094377 0.035 Uiso 1 1 calc R U . . .
C01F C 0.6633(3) 0.9735(3) -0.02875(18) 0.0276(6) Uani 1 1 d . . . . .
H01F H 0.683481 0.934473 -0.072252 0.033 Uiso 1 1 calc R U . . .
C01G C 0.6290(3) 0.9727(3) 0.10849(19) 0.0331(7) Uani 1 1 d . . . . .
H01G H 0.625688 0.932877 0.159399 0.040 Uiso 1 1 calc R U . . .
C01H C 0.4804(3) 0.8615(3) 0.35835(19) 0.0278(6) Uani 1 1 d . . . . .
C01I C 0.8253(3) 0.4671(3) 0.31692(18) 0.0280(7) Uani 1 1 d . . . . .
C01J C 0.8245(3) 0.2649(3) 0.2560(2) 0.0335(7) Uani 1 1 d . . . . .
C01K C 0.5809(3) 0.3406(3) 0.25304(18) 0.0287(7) Uani 1 1 d . . . . .
C01L C 0.9320(3) 0.8378(3) 0.0391(2) 0.0328(7) Uani 1 1 d . . . . .
H01L H 0.893949 0.908963 0.018115 0.039 Uiso 1 1 calc R U . . .
C01M C 0.6346(3) 1.0892(3) -0.0391(2) 0.0342(7) Uani 1 1 d . . . . .
H01M H 0.635396 1.129207 -0.089834 0.041 Uiso 1 1 calc R U . . .
C01N C 0.2450(3) 0.9327(3) 0.32833(19) 0.0297(7) Uani 1 1 d . . . . .
C01O C 0.6333(3) 0.6142(3) -0.0044(2) 0.0356(8) Uani 1 1 d . . . . .
H01O H 0.586706 0.597318 0.044318 0.043 Uiso 1 1 calc R U . . .
C01P C 0.7685(3) 0.6614(3) -0.1464(2) 0.0327(7) Uani 1 1 d . . . . .
H01P H 0.815017 0.677615 -0.195268 0.039 Uiso 1 1 calc R U . . .
C01Q C 0.5035(3) 0.2619(3) 0.3079(2) 0.0361(8) Uani 1 1 d . . . . .
C01R C 0.6002(3) 1.0884(3) 0.0974(2) 0.0389(8) Uani 1 1 d . . . . .
H01R H 0.577311 1.127811 0.140637 0.047 Uiso 1 1 calc R U . . .
C01S C 1.0511(3) 0.8210(3) 0.0421(2) 0.0405(8) Uani 1 1 d . . . . .
H01S H 1.094213 0.880844 0.023518 0.049 Uiso 1 1 calc R U . . .
C01T C 0.9263(3) 0.6472(3) 0.0961(2) 0.0396(8) Uani 1 1 d . . . . .
H01T H 0.884266 0.586565 0.114486 0.047 Uiso 1 1 calc R U . . .
C01U C 0.6048(3) 1.1468(3) 0.0233(2) 0.0369(8) Uani 1 1 d . . . . .
H01U H 0.587479 1.226343 0.015616 0.044 Uiso 1 1 calc R U . . .
C01V C 0.2580(3) 0.7157(3) 0.28538(18) 0.0290(7) Uani 1 1 d . . . . .
C01W C 0.4949(3) 0.8504(3) 0.4441(2) 0.0317(7) Uani 1 1 d . . . . .
C01X C 0.6969(3) 0.5811(3) -0.1355(2) 0.0368(8) Uani 1 1 d . . . . .
H01X H 0.693402 0.542655 -0.176859 0.044 Uiso 1 1 calc R U . . .
C01Y C 0.1699(3) 0.6451(3) 0.3372(2) 0.0348(8) Uani 1 1 d . . . . .
C01Z C 0.2359(3) 1.0285(3) 0.2589(2) 0.0343(7) Uani 1 1 d . . . . .
C020 C 0.8456(3) 0.4497(3) 0.4019(2) 0.0324(7) Uani 1 1 d . . . . .
C021 C 0.8955(4) 0.2651(3) 0.1737(2) 0.0441(9) Uani 1 1 d . . . . .
C022 C 0.6306(3) 0.5572(4) -0.0647(2) 0.0439(9) Uani 1 1 d . . . . .
H022 H 0.582484 0.500921 -0.056878 0.053 Uiso 1 1 calc R U . . .
C023 C 0.1462(4) 1.1011(4) 0.6901(2) 0.0446(9) Uani 1 1 d . . . . .
C024 C -0.1093(3) 0.8015(3) 0.5266(2) 0.0432(9) Uani 1 1 d . . . . .
C025 C 1.0446(3) 0.6316(4) 0.0989(3) 0.0478(10) Uani 1 1 d . . . . .
H025 H 1.083275 0.560665 0.119564 0.057 Uiso 1 1 calc R U . . .
C026 C 1.1067(3) 0.7185(4) 0.0717(2) 0.0409(8) Uani 1 1 d . . . . .
H026 H 1.188221 0.707440 0.073579 0.049 Uiso 1 1 calc R U . . .
C027 C 0.1217(5) 1.1568(5) 0.7583(3) 0.0702(15) Uani 1 1 d . . . . .
H02A H 0.183916 1.200070 0.757589 0.105 Uiso 1 1 calc R U . . .
H02B H 0.117946 1.100612 0.804631 0.105 Uiso 1 1 calc R U . . .
H02C H 0.046579 1.207426 0.758582 0.105 Uiso 1 1 calc R U . . .
C028 C -0.1762(5) 0.7146(5) 0.5235(4) 0.0829(19) Uani 1 1 d . . . . .
H02D H -0.195639 0.721718 0.471438 0.124 Uiso 1 1 calc R U . . .
H02E H -0.248484 0.722697 0.560853 0.124 Uiso 1 1 calc R U . . .
H02F H -0.129673 0.640689 0.536222 0.124 Uiso 1 1 calc R U . . .

loop_
_atom_site_aniso_label
_atom_site_aniso_U_11
_atom_site_aniso_U_22
_atom_site_aniso_U_33
_atom_site_aniso_U_23
_atom_site_aniso_U_13
_atom_site_aniso_U_12
Au01 0.02490(7) 0.02219(7) 0.01531(6) 0.00193(4) -0.00010(4) -0.00619(4)
C1 0.0270(14) 0.0189(13) 0.0120(12) -0.0009(10) -0.0013(11) -0.0057(11)
K002 0.0434(4) 0.0352(4) 0.0364(4) -0.0021(3) -0.0042(3) -0.0093(3)
P003 0.0242(4) 0.0215(3) 0.0146(3) 0.0017(3) -0.0005(3) -0.0066(3)
P004 0.0271(4) 0.0225(4) 0.0182(3) 0.0010(3) -0.0025(3) -0.0045(3)
P005 0.0272(4) 0.0215(3) 0.0161(3) 0.0001(3) -0.0003(3) -0.0043(3)
F006 0.0304(9) 0.0279(9) 0.0180(8) -0.0012(7) -0.0003(7) -0.0020(7)
F007 0.0297(9) 0.0242(8) 0.0167(8) 0.0024(6) 0.0002(7) -0.0054(7)
F008 0.0312(9) 0.0265(9) 0.0177(8) -0.0008(7) 0.0022(7) -0.0040(7)
F009 0.0309(9) 0.0235(8) 0.0214(8) 0.0026(7) -0.0042(7) -0.0064(7)
F00A 0.0327(10) 0.0288(9) 0.0333(10) 0.0049(8) -0.0077(8) -0.0123(8)
F00B 0.0334(10) 0.0355(10) 0.0273(9) -0.0096(8) -0.0035(8) -0.0068(8)
F00C 0.0308(9) 0.0312(10) 0.0295(10) -0.0067(8) 0.0004(8) -0.0106(8)
F00D 0.0310(10) 0.0411(11) 0.0260(9) 0.0029(8) -0.0080(8) -0.0047(8)
F00E 0.0376(11) 0.0475(12) 0.0250(9) -0.0013(8) -0.0048(8) -0.0164(9)
F00F 0.0312(10) 0.0395(11) 0.0295(10) 0.0024(8) 0.0045(8) 0.0002(8)
F00G 0.0488(12) 0.0285(10) 0.0248(9) -0.0055(8) -0.0008(8) 0.0021(8)
F00H 0.0490(12) 0.0310(10) 0.0358(11) 0.0084(8) -0.0044(9) -0.0090(9)
F00I 0.0484(12) 0.0221(9) 0.0350(10) -0.0008(8) -0.0049(9) -0.0114(8)
F00J 0.0257(9) 0.0486(12) 0.0358(11) 0.0006(9) 0.0013(8) -0.0065(8)
F00K 0.0395(11) 0.0313(10) 0.0328(10) -0.0023(8) -0.0165(8) -0.0060(8)
F00L 0.0464(12) 0.0439(12) 0.0280(10) 0.0076(9) -0.0093(9) -0.0054(9)
F00M 0.0559(13) 0.0318(10) 0.0288(10) 0.0005(8) -0.0143(9) -0.0100(9)
F00N 0.0373(11) 0.0388(11) 0.0368(11) 0.0016(9) -0.0060(9) 0.0075(9)
F00O 0.0443(12) 0.0395(11) 0.0435(12) 0.0107(9) -0.0093(10) -0.0189(9)
F00P 0.0472(12) 0.0493(12) 0.0279(10) -0.0146(9) -0.0019(9) -0.0077(10)
F00Q 0.0489(13) 0.0505(13) 0.0380(12) -0.0098(10) 0.0045(10) -0.0269(10)
F00R 0.0497(13) 0.0541(14) 0.0434(13) -0.0043(11) 0.0156(11) -0.0011(11)
F00S 0.0546(13) 0.0345(10) 0.0300(10) -0.0116(8) -0.0060(9) -0.0096(9)
F00T 0.0556(13) 0.0239(10) 0.0434(12) -0.0049(9) -0.0041(10) 0.0002(9)
F00U 0.0493(12) 0.0416(12) 0.0401(12) -0.0101(9) -0.0114(10) -0.0176(10)
F00V 0.0398(11) 0.0597(14) 0.0408(12) 0.0034(10) -0.0139(9) -0.0267(10)
F00W 0.0493(12) 0.0396(11) 0.0398(12) 0.0103(9) -0.0222(10) -0.0082(9)
F00X 0.0384(12) 0.0527(13) 0.0432(12) -0.0030(10) 0.0100(10) -0.0151(10)
F00Y 0.0598(14) 0.0331(11) 0.0508(13) 0.0074(10) -0.0164(11) -0.0197(10)
F00Z 0.0571(14) 0.0482(13) 0.0482(13) -0.0062(10) -0.0176(11) -0.0278(11)
F010 0.0423(12) 0.0631(15) 0.0421(12) -0.0016(11) -0.0110(10) -0.0282(11)
F011 0.0726(16) 0.0350(12) 0.0374(12) 0.0032(9) 0.0025(11) 0.0200(11)
F012 0.0579(15) 0.0732(17) 0.0300(12) -0.0154(11) 0.0009(10) 0.0051(12)
F013 0.0631(16) 0.0483(14) 0.0541(15) -0.0118(12) 0.0063(12) 0.0195(12)
N014 0.0253(12) 0.0208(11) 0.0129(11) 0.0021(9) -0.0003(9) -0.0080(9)
N015 0.0264(12) 0.0235(12) 0.0127(11) 0.0007(9) 0.0016(9) -0.0077(10)
C017 0.0232(14) 0.0224(14) 0.0239(15) -0.0025(11) -0.0042(12) -0.0028(11)
C018 0.0286(15) 0.0300(16) 0.0167(14) -0.0019(12) -0.0034(12) -0.0046(12)
N019 0.0424(18) 0.0366(17) 0.0427(18) -0.0052(14) -0.0017(14) -0.0016(14)
C01A 0.0245(14) 0.0279(15) 0.0218(15) -0.0019(12) -0.0025(12) -0.0092(12)
C01B 0.0315(16) 0.0244(14) 0.0151(13) 0.0004(11) -0.0024(11) -0.0095(12)
C01C 0.0281(15) 0.0240(14) 0.0186(14) 0.0010(11) -0.0041(12) -0.0072(12)
N01D 0.063(2) 0.047(2) 0.048(2) -0.0051(17) -0.0174(18) -0.0082(17)
C01E 0.0369(17) 0.0260(15) 0.0226(15) -0.0017(12) -0.0016(13) -0.0060(13)
C01F 0.0329(16) 0.0252(15) 0.0211(15) 0.0021(12) -0.0013(12) -0.0041(12)
C01G 0.0430(19) 0.0340(17) 0.0232(16) -0.0045(13) -0.0042(14) -0.0093(15)
C01H 0.0333(17) 0.0227(15) 0.0266(16) -0.0025(12) -0.0025(13) -0.0060(12)
C01I 0.0266(15) 0.0307(16) 0.0240(15) 0.0038(12) -0.0021(12) -0.0066(12)
C01J 0.0364(18) 0.0282(16) 0.0311(17) -0.0025(13) -0.0029(14) 0.0027(14)
C01K 0.0372(17) 0.0278(16) 0.0227(15) -0.0059(12) -0.0063(13) -0.0052(13)
C01L 0.0297(17) 0.0284(16) 0.0397(19) 0.0023(14) -0.0043(14) -0.0103(13)
C01M 0.0325(17) 0.0308(17) 0.0351(18) 0.0071(14) -0.0062(14) -0.0047(14)
C01N 0.0319(17) 0.0303(16) 0.0232(15) -0.0025(13) 0.0000(13) -0.0010(13)
C01O 0.0333(18) 0.0395(19) 0.0350(18) -0.0072(15) 0.0035(14) -0.0155(15)
C01P 0.0403(19) 0.0310(17) 0.0245(16) -0.0034(13) -0.0050(14) -0.0005(14)
C01Q 0.044(2) 0.0351(18) 0.0340(18) -0.0044(15) -0.0102(15) -0.0155(15)
C01R 0.047(2) 0.0295(17) 0.042(2) -0.0130(15) -0.0044(17) -0.0072(15)
C01S 0.0310(18) 0.041(2) 0.050(2) -0.0017(17) -0.0036(16) -0.0147(15)
C01T 0.0333(18) 0.0316(18) 0.050(2) 0.0084(16) -0.0071(16) -0.0070(14)
C01U 0.0336(18) 0.0241(16) 0.053(2) -0.0022(15) -0.0077(16) -0.0067(13)
C01V 0.0306(16) 0.0318(16) 0.0232(15) -0.0004(13) -0.0039(13) -0.0053(13)
C01W 0.0385(18) 0.0301(17) 0.0289(17) -0.0057(13) -0.0059(14) -0.0092(14)
C01X 0.0343(18) 0.043(2) 0.0378(19) -0.0177(16) -0.0146(15) 0.0027(15)
C01Y 0.0338(18) 0.0401(19) 0.0305(18) 0.0006(15) -0.0059(14) -0.0104(15)
C01Z 0.0396(19) 0.0294(17) 0.0280(17) 0.0012(14) -0.0004(14) 0.0000(14)
C020 0.0306(17) 0.0394(18) 0.0289(17) 0.0047(14) -0.0093(14) -0.0144(14)
C021 0.048(2) 0.039(2) 0.037(2) -0.0063(16) 0.0014(17) 0.0078(17)
C022 0.037(2) 0.052(2) 0.051(2) -0.0243(19) -0.0016(17) -0.0199(17)
C023 0.049(2) 0.046(2) 0.041(2) -0.0015(18) -0.0148(18) -0.0091(18)
C024 0.0330(19) 0.038(2) 0.050(2) 0.0017(17) 0.0022(16) 0.0001(16)
C025 0.0313(19) 0.045(2) 0.060(3) 0.0100(19) -0.0096(18) -0.0021(16)
C026 0.0288(17) 0.054(2) 0.039(2) -0.0018(17) -0.0064(15) -0.0077(16)
C027 0.065(3) 0.098(4) 0.054(3) -0.032(3) -0.007(2) -0.010(3)
C028 0.052(3) 0.060(3) 0.135(6) 0.003(3) -0.012(3) -0.023(2)

loop_
_atom_type_symbol
_atom_type_description
_atom_type_scat_dispersion_real
_atom_type_scat_dispersion_imag
_atom_type_scat_source
C C 0.0181 0.0091 'International Tables Vol C Tables 4.2.6.8 and 6.1.1.4'
N N 0.0311 0.0180 'International Tables Vol C Tables 4.2.6.8 and 6.1.1.4'
F F 0.0727 0.0534 'International Tables Vol C Tables 4.2.6.8 and 6.1.1.4'
P P 0.2955 0.4335 'International Tables Vol C Tables 4.2.6.8 and 6.1.1.4'
K K 0.3868 1.0657 'International Tables Vol C Tables 4.2.6.8 and 6.1.1.4'
Au Au -4.4197 7.2980 'International Tables Vol C Tables 4.2.6.8 and 6.1.1.4'
H H 0.0000 0.0000 'International Tables Vol C Tables 4.2.6.8 and 6.1.1.4'

loop_
_geom_angle_atom_site_label_1
_geom_angle_atom_site_label_2
_geom_angle_atom_site_label_3
_geom_angle
_geom_angle_site_symmetry_1
_geom_angle_site_symmetry_3
_geom_angle_publ_flag
C1 Au01 P003 175.63(8) . . ?
N015 C1 N014 107.2(2) . . ?
N015 C1 Au01 127.1(2) . . ?
N014 C1 Au01 125.5(2) . . ?
N01D K002 N019 115.86(11) . . ?
N01D K002 F00P 91.29(10) . . ?
N019 K002 F00P 149.02(9) . . ?
N01D K002 F00G 107.05(9) . . ?
N019 K002 F00G 100.90(8) . . ?
F00P K002 F00G 54.36(6) . . ?
N01D K002 F00N 84.38(9) . 2_666 ?
N019 K002 F00N 80.24(8) . 2_666 ?
F00P K002 F00N 119.14(7) . 2_666 ?
F00G K002 F00N 166.20(6) . 2_666 ?
N01D K002 F00W 137.51(9) . 2_666 ?
N019 K002 F00W 64.38(8) . 2_666 ?
F00P K002 F00W 106.19(7) . 2_666 ?
F00G K002 F00W 114.68(6) . 2_666 ?
F00N K002 F00W 53.21(6) 2_666 2_666 ?
N01D K002 N019 69.17(10) . 2_576 ?
N019 K002 N019 76.38(11) . 2_576 ?
F00P K002 N019 101.88(8) . 2_576 ?
F00G K002 N019 61.42(7) . 2_576 ?
F00N K002 N019 131.53(8) 2_666 2_576 ?
F00W K002 N019 139.34(8) 2_666 2_576 ?
N01D K002 F008 146.76(10) . . ?
N019 K002 F008 95.00(8) . . ?
F00P K002 F008 55.86(6) . . ?
F00G K002 F008 51.90(5) . . ?
F00N K002 F008 114.36(6) 2_666 . ?
F00W K002 F008 65.84(6) 2_666 . ?
N019 K002 F008 109.52(7) 2_576 . ?
N01D K002 F009 102.79(9) . 2_666 ?
N019 K002 F009 114.08(8) . 2_666 ?
F00P K002 F009 70.56(6) . 2_666 ?
F00G K002 F009 116.54(6) . 2_666 ?
F00N K002 F009 51.87(5) 2_666 2_666 ?
F00W K002 F009 51.38(5) 2_666 2_666 ?
N019 K002 F009 169.27(8) 2_576 2_666 ?
F008 K002 F009 73.03(5) . 2_666 ?
N01D K002 K002 91.50(8) . 2_576 ?
N019 K002 K002 40.43(7) . 2_576 ?
F00P K002 K002 130.94(5) . 2_576 ?
F00G K002 K002 78.17(5) . 2_576 ?
F00N K002 K002 109.88(5) 2_666 2_576 ?
F00W K002 K002 104.18(5) 2_666 2_576 ?
N019 K002 K002 35.95(7) 2_576 2_576 ?
F008 K002 K002 106.00(4) . 2_576 ?
F009 K002 K002 154.43(4) 2_666 2_576 ?
C017 P003 C01A 110.16(14) . . ?
C017 P003 C018 103.30(14) . . ?
C01A P003 C018 104.74(14) . . ?
C017 P003 Au01 113.88(10) . . ?
C01A P003 Au01 113.24(10) . . ?
C018 P003 Au01 110.67(10) . . ?
F006 P004 F009 176.94(11) . . ?
F006 P004 N014 93.62(10) . . ?
F009 P004 N014 89.41(10) . . ?
F006 P004 C01K 87.83(12) . . ?
F009 P004 C01K 92.76(12) . . ?
N014 P004 C01K 87.26(13) . . ?
F006 P004 C01I 88.17(11) . . ?
F009 P004 C01I 91.52(11) . . ?
N014 P004 C01I 87.70(13) . . ?
C01K P004 C01I 173.35(14) . . ?
F006 P004 C01J 91.53(12) . . ?
F009 P004 C01J 85.44(12) . . ?
N014 P004 C01J 174.80(13) . . ?
C01K P004 C01J 92.23(15) . . ?
C01I P004 C01J 93.18(15) . . ?
F007 P005 F008 177.26(10) . . ?
F007 P005 N015 93.76(10) . . ?
F008 P005 N015 88.98(10) . . ?
F007 P005 C01V 86.54(12) . . ?
F008 P005 C01V 93.45(12) . . ?
N015 P005 C01V 87.80(13) . . ?
F007 P005 C01H 87.58(12) . . ?
F008 P005 C01H 92.66(12) . . ?
N015 P005 C01H 87.57(12) . . ?
C01V P005 C01H 172.26(14) . . ?
F007 P005 C01N 92.98(12) . . ?
F008 P005 C01N 84.28(11) . . ?
N015 P005 C01N 173.25(12) . . ?
C01V P005 C01N 92.73(14) . . ?
C01H P005 C01N 92.59(14) . . ?
P005 F008 K002 135.67(9) . . ?
P004 F009 K002 134.07(9) . 2_666 ?
C01N F00G K002 119.30(18) . . ?
C01J F00N K002 115.53(19) . 2_666 ?
C01W F00P K002 148.92(19) . . ?
C020 F00W K002 148.51(19) . 2_666 ?
C1 N014 C01C 108.3(2) . . ?
C1 N014 P004 130.30(19) . . ?
C01C N014 P004 120.95(19) . . ?
C1 N015 C01B 108.2(2) . . ?
C1 N015 P005 130.95(19) . . ?
C01B N015 P005 120.8(2) . . ?
C01E C017 C01O 118.6(3) . . ?
C01E C017 P003 122.1(2) . . ?
C01O C017 P003 119.2(2) . . ?
C01T C018 C01L 118.6(3) . . ?
C01T C018 P003 118.0(2) . . ?
C01L C018 P003 123.4(2) . . ?
C024 N019 K002 141.7(3) . . ?
C024 N019 K002 113.7(3) . 2_576 ?
K002 N019 K002 103.62(11) . 2_576 ?
C01F C01A C01G 119.3(3) . . ?
C01F C01A P003 124.2(2) . . ?
C01G C01A P003 116.5(2) . . ?
C01C C01B N015 108.0(3) . . ?
C01C C01B H01B 126.0 . . ?
N015 C01B H01B 126.0 . . ?
C01B C01C N014 108.2(3) . . ?
C01B C01C H01C 125.9 . . ?
N014 C01C H01C 125.9 . . ?
C023 N01D K002 157.2(3) . . ?
C01P C01E C017 120.6(3) . . ?
C01P C01E H01E 119.7 . . ?
C017 C01E H01E 119.7 . . ?
C01M C01F C01A 119.9(3) . . ?
C01M C01F H01F 120.0 . . ?
C01A C01F H01F 120.0 . . ?
C01R C01G C01A 120.2(3) . . ?
C01R C01G H01G 119.9 . . ?
C01A C01G H01G 119.9 . . ?
F00I C01H F00C 105.0(2) . . ?
F00I C01H C01W 106.1(3) . . ?
F00C C01H C01W 103.6(3) . . ?
F00I C01H P005 110.9(2) . . ?
F00C C01H P005 108.8(2) . . ?
C01W C01H P005 121.2(2) . . ?
F00A C01I F00J 104.7(2) . . ?
F00A C01I C020 103.9(3) . . ?
F00J C01I C020 105.4(3) . . ?
F00A C01I P004 109.2(2) . . ?
F00J C01I P004 111.8(2) . . ?
C020 C01I P004 120.6(2) . . ?
F00T C01J F00N 104.2(3) . . ?
F00T C01J C021 105.0(3) . . ?
F00N C01J C021 105.7(3) . . ?
F00T C01J P004 109.2(2) . . ?
F00N C01J P004 108.7(2) . . ?
C021 C01J P004 122.5(2) . . ?
F00S C01K F00K 104.5(2) . . ?
F00S C01K C01Q 105.5(3) . . ?
F00K C01K C01Q 104.2(3) . . ?
F00S C01K P004 110.3(2) . . ?
F00K C01K P004 108.8(2) . . ?
C01Q C01K P004 122.2(2) . . ?
C01S C01L C018 120.1(3) . . ?
C01S C01L H01L 120.0 . . ?
C018 C01L H01L 120.0 . . ?
C01U C01M C01F 120.7(3) . . ?
C01U C01M H01M 119.6 . . ?
C01F C01M H01M 119.6 . . ?
F00F C01N F00G 103.7(2) . . ?
F00F C01N C01Z 104.8(3) . . ?
F00G C01N C01Z 105.1(3) . . ?
F00F C01N P005 109.5(2) . . ?
F00G C01N P005 107.3(2) . . ?
C01Z C01N P005 124.6(2) . . ?
C022 C01O C017 120.2(3) . . ?
C022 C01O H01O 119.9 . . ?
C017 C01O H01O 119.9 . . ?
C01X C01P C01E 120.3(3) . . ?
C01X C01P H01P 119.9 . . ?
C01E C01P H01P 119.9 . . ?
F00Y C01Q F00Q 107.8(3) . . ?
F00Y C01Q F00Z 107.6(3) . . ?
F00Q C01Q F00Z 106.9(3) . . ?
F00Y C01Q C01K 114.1(3) . . ?
F00Q C01Q C01K 111.0(3) . . ?
F00Z C01Q C01K 109.2(3) . . ?
C01G C01R C01U 120.1(3) . . ?
C01G C01R H01R 120.0 . . ?
C01U C01R H01R 120.0 . . ?
C026 C01S C01L 120.4(3) . . ?
C026 C01S H01S 119.8 . . ?
C01L C01S H01S 119.8 . . ?
C025 C01T C018 120.7(3) . . ?
C025 C01T H01T 119.6 . . ?
C018 C01T H01T 119.6 . . ?
C01M C01U C01R 119.8(3) . . ?
C01M C01U H01U 120.1 . . ?
C01R C01U H01U 120.1 . . ?
F00D C01V F00B 105.0(2) . . ?
F00D C01V C01Y 105.2(3) . . ?
F00B C01V C01Y 104.1(3) . . ?
F00D C01V P005 109.7(2) . . ?
F00B C01V P005 108.4(2) . . ?
C01Y C01V P005 123.1(2) . . ?
F00M C01W F00U 107.5(3) . . ?
F00M C01W F00P 107.8(3) . . ?
F00U C01W F00P 107.0(3) . . ?
F00M C01W C01H 111.1(3) . . ?
F00U C01W C01H 109.9(3) . . ?
F00P C01W C01H 113.4(3) . . ?
C022 C01X C01P 119.7(3) . . ?
C022 C01X H01X 120.2 . . ?
C01P C01X H01X 120.2 . . ?
F00X C01Y F00O 107.9(3) . . ?
F00X C01Y F010 107.5(3) . . ?
F00O C01Y F010 107.3(3) . . ?
F00X C01Y C01V 113.4(3) . . ?
F00O C01Y C01V 111.5(3) . . ?
F010 C01Y C01V 109.0(3) . . ?
F00L C01Z F00H 107.7(3) . . ?
F00L C01Z F011 107.7(3) . . ?
F00H C01Z F011 107.7(3) . . ?
F00L C01Z C01N 111.8(3) . . ?
F00H C01Z C01N 112.8(3) . . ?
F011 C01Z C01N 108.9(3) . . ?
F00E C020 F00W 108.4(3) . . ?
F00E C020 F00V 107.1(3) . . ?
F00W C020 F00V 106.6(3) . . ?
F00E C020 C01I 111.1(3) . . ?
F00W C020 C01I 113.6(3) . . ?
F00V C020 C01I 109.8(3) . . ?
F012 C021 F00R 107.8(3) . . ?
F012 C021 F013 107.7(3) . . ?
F00R C021 F013 107.0(3) . . ?
F012 C021 C01J 112.7(3) . . ?
F00R C021 C01J 112.6(3) . . ?
F013 C021 C01J 108.8(3) . . ?
C01X C022 C01O 120.6(3) . . ?
C01X C022 H022 119.7 . . ?
C01O C022 H022 119.7 . . ?
N01D C023 C027 179.2(5) . . ?
N019 C024 C028 177.4(5) . . ?
C026 C025 C01T 120.2(4) . . ?
C026 C025 H025 119.9 . . ?
C01T C025 H025 119.9 . . ?
C01S C026 C025 120.0(3) . . ?
C01S C026 H026 120.0 . . ?
C025 C026 H026 120.0 . . ?
C023 C027 H02A 109.5 . . ?
C023 C027 H02B 109.5 . . ?
H02A C027 H02B 109.5 . . ?
C023 C027 H02C 109.5 . . ?
H02A C027 H02C 109.5 . . ?
H02B C027 H02C 109.5 . . ?
C024 C028 H02D 109.5 . . ?
C024 C028 H02E 109.5 . . ?
H02D C028 H02E 109.5 . . ?
C024 C028 H02F 109.5 . . ?
H02D C028 H02F 109.5 . . ?
H02E C028 H02F 109.5 . . ?

loop_
_geom_bond_atom_site_label_1
_geom_bond_atom_site_label_2
_geom_bond_distance
_geom_bond_site_symmetry_2
_geom_bond_publ_flag
Au01 C1 2.072(3) . ?
Au01 P003 2.2642(7) . ?
C1 N015 1.358(4) . ?
C1 N014 1.364(4) . ?
K002 N01D 2.752(4) . ?
K002 N019 2.764(4) . ?
K002 F00P 2.777(2) . ?
K002 F00G 2.920(2) . ?
K002 F00N 2.951(2) 2_666 ?
K002 F00W 3.040(2) 2_666 ?
K002 N019 3.054(3) 2_576 ?
K002 F008 3.1032(19) . ?
K002 F009 3.1729(19) 2_666 ?
K002 K002 4.5759(16) 2_576 ?
P003 C017 1.813(3) . ?
P003 C01A 1.815(3) . ?
P003 C018 1.820(3) . ?
P004 F006 1.6065(18) . ?
P004 F009 1.6406(17) . ?
P004 N014 1.854(3) . ?
P004 C01K 1.970(3) . ?
P004 C01I 1.970(3) . ?
P004 C01J 1.988(3) . ?
P005 F007 1.6072(17) . ?
P005 F008 1.6390(18) . ?
P005 N015 1.852(3) . ?
P005 C01V 1.973(3) . ?
P005 C01H 1.979(3) . ?
P005 C01N 1.983(3) . ?
F00A C01I 1.361(4) . ?
F00B C01V 1.362(4) . ?
F00C C01H 1.361(4) . ?
F00D C01V 1.362(4) . ?
F00E C020 1.327(4) . ?
F00F C01N 1.361(4) . ?
F00G C01N 1.376(4) . ?
F00H C01Z 1.322(4) . ?
F00I C01H 1.355(4) . ?
F00J C01I 1.364(4) . ?
F00K C01K 1.360(4) . ?
F00L C01Z 1.323(4) . ?
F00M C01W 1.329(4) . ?
F00N C01J 1.371(4) . ?
F00O C01Y 1.330(4) . ?
F00P C01W 1.334(4) . ?
F00Q C01Q 1.335(5) . ?
F00R C021 1.331(5) . ?
F00S C01K 1.357(4) . ?
F00T C01J 1.357(4) . ?
F00U C01W 1.330(4) . ?
F00V C020 1.342(4) . ?
F00W C020 1.329(4) . ?
F00X C01Y 1.326(4) . ?
F00Y C01Q 1.319(4) . ?
F00Z C01Q 1.339(4) . ?
F010 C01Y 1.335(4) . ?
F011 C01Z 1.334(4) . ?
F012 C021 1.321(5) . ?
F013 C021 1.339(4) . ?
N014 C01C 1.392(4) . ?
N015 C01B 1.401(3) . ?
C017 C01E 1.391(4) . ?
C017 C01O 1.395(4) . ?
C018 C01T 1.387(5) . ?
C018 C01L 1.393(4) . ?
N019 C024 1.132(5) . ?
C01A C01F 1.388(4) . ?
C01A C01G 1.393(5) . ?
C01B C01C 1.324(5) . ?
C01B H01B 0.9500 . ?
C01C H01C 0.9500 . ?
N01D C023 1.129(6) . ?
C01E C01P 1.383(5) . ?
C01E H01E 0.9500 . ?
C01F C01M 1.383(5) . ?
C01F H01F 0.9500 . ?
C01G C01R 1.383(5) . ?
C01G H01G 0.9500 . ?
C01H C01W 1.546(5) . ?
C01I C020 1.547(5) . ?
C01J C021 1.549(5) . ?
C01K C01Q 1.549(5) . ?
C01L C01S 1.389(5) . ?
C01L H01L 0.9500 . ?
C01M C01U 1.375(6) . ?
C01M H01M 0.9500 . ?
C01N C01Z 1.555(4) . ?
C01O C022 1.386(5) . ?
C01O H01O 0.9500 . ?
C01P C01X 1.381(5) . ?
C01P H01P 0.9500 . ?
C01R C01U 1.384(5) . ?
C01R H01R 0.9500 . ?
C01S C026 1.369(6) . ?
C01S H01S 0.9500 . ?
C01T C025 1.379(5) . ?
C01T H01T 0.9500 . ?
C01U H01U 0.9500 . ?
C01V C01Y 1.547(5) . ?
C01X C022 1.373(6) . ?
C01X H01X 0.9500 . ?
C022 H022 0.9500 . ?
C023 C027 1.451(7) . ?
C024 C028 1.454(7) . ?
C025 C026 1.376(6) . ?
C025 H025 0.9500 . ?
C026 H026 0.9500 . ?
C027 H02A 0.9800 . ?
C027 H02B 0.9800 . ?
C027 H02C 0.9800 . ?
C028 H02D 0.9800 . ?
C028 H02E 0.9800 . ?
C028 H02F 0.9800 . ?
